data_7038178
loop_
_publ_author_name
'Fan, Qi-Jia'
'Zhang, Wen-Ying'
'Lin, Yue-Jian'
'Jin, Guo-Xin'

_publ_section_title
;
 Construction of tetranuclear metallacycles based on half-sandwich Ir, Rh
 fragments and pyridyl-substituted ligands with different coordinate
 vectors.
;
_journal_issue 11
_journal_name_full 'Dalton transactions (Cambridge, England : 2003)'
_journal_page_first 4534
_journal_page_last 4540
_journal_paper_doi 10.1039/c6dt00171h
_journal_volume 45
_journal_year 2016
_chemical_formula_sum 'C76 H92 F12 N12 O16 Rh4 S4'
_chemical_formula_weight 2197.49
_chemical_name_systematic
; 
 ? 
;
_space_group_crystal_system tetragonal
_space_group_IT_number 86
_space_group_name_Hall '-P 4bc'
_space_group_name_H-M_alt 'P 42/n'
_symmetry_space_group_name_Hall '-P 4bc'
_symmetry_space_group_name_H-M 'P 42/n :2'
_atom_sites_solution_hydrogens geom
_audit_creation_method SHELXL-2013
_audit_update_record
;
2016-01-07 deposited with the CCDC.
2016-01-27 downloaded from the CCDC.
;
_cell_angle_alpha 90
_cell_angle_beta 90
_cell_angle_gamma 90
_cell_formula_units_Z 2
_cell_length_a 20.036(3)
_cell_length_b 20.036(3)
_cell_length_c 12.234(2)
_cell_measurement_reflns_used 7876
_cell_measurement_temperature 173(2)
_cell_measurement_theta_max 27.46
_cell_measurement_theta_min 2.20
_cell_volume 4911.2(13)
_computing_cell_refinement 'Bruker SAINT'
_computing_data_collection 'Bruker APEX2'
_computing_data_reduction 'Bruker SAINT'
_computing_molecular_graphics 'Bruker SHELXTL'
_computing_publication_material 'Bruker SHELXTL'
_computing_structure_refinement 'SHELXL-2013 (Sheldrick, 2013)'
_computing_structure_solution 'SHELXS-97 (Sheldrick, 2008)'
_diffrn_ambient_temperature 173(2)
_diffrn_measured_fraction_theta_full 0.998
_diffrn_measured_fraction_theta_max 0.995
_diffrn_measurement_device_type 'Bruker APEX-II CCD'
_diffrn_measurement_method '\f and \w scans'
_diffrn_radiation_type MoK\a
_diffrn_radiation_wavelength 0.71073
_diffrn_reflns_av_R_equivalents 0.0566
_diffrn_reflns_av_unetI/netI 0.0407
_diffrn_reflns_Laue_measured_fraction_full 0.998
_diffrn_reflns_Laue_measured_fraction_max 0.995
_diffrn_reflns_limit_h_max 26
_diffrn_reflns_limit_h_min -23
_diffrn_reflns_limit_k_max 25
_diffrn_reflns_limit_k_min -26
_diffrn_reflns_limit_l_max 15
_diffrn_reflns_limit_l_min -15
_diffrn_reflns_number 34774
_diffrn_reflns_point_group_measured_fraction_full 0.998
_diffrn_reflns_point_group_measured_fraction_max 0.995
_diffrn_reflns_theta_full 25.242
_diffrn_reflns_theta_max 27.542
_diffrn_reflns_theta_min 1.950
_exptl_absorpt_coefficient_mu 0.830
_exptl_absorpt_correction_T_max 0.746
_exptl_absorpt_correction_T_min 0.559
_exptl_absorpt_correction_type multi-scan
_exptl_absorpt_process_details sadabs
_exptl_crystal_colour yellow
_exptl_crystal_density_diffrn 1.486
_exptl_crystal_description needle
_exptl_crystal_F_000 2224
_exptl_crystal_size_max 0.280
_exptl_crystal_size_mid 0.080
_exptl_crystal_size_min 0.080
_platon_squeeze_details ' '
_refine_diff_density_max 1.293
_refine_diff_density_min -0.756
_refine_diff_density_rms 0.126
_refine_ls_extinction_method none
_refine_ls_goodness_of_fit_ref 1.037
_refine_ls_hydrogen_treatment constr
_refine_ls_matrix_type full
_refine_ls_number_parameters 286
_refine_ls_number_reflns 5642
_refine_ls_number_restraints 6
_refine_ls_restrained_S_all 1.038
_refine_ls_R_factor_all 0.0869
_refine_ls_R_factor_gt 0.0576
_refine_ls_shift/su_max 0.001
_refine_ls_shift/su_mean 0.000
_refine_ls_structure_factor_coef Fsqd
_refine_ls_weighting_details
; 
 w=1/[\s^2^(Fo^2^)+(0.0993P)^2^+7.3196P] 
 where P=(Fo^2^+2Fc^2^)/3 
;
_refine_ls_weighting_scheme calc
_refine_ls_wR_factor_gt 0.1611
_refine_ls_wR_factor_ref 0.1768
_reflns_Friedel_coverage 0.000
_reflns_number_gt 3821
_reflns_number_total 5642
_reflns_threshold_expression 'I > 2\s(I)'
_cod_data_source_file c6dt00171h1.cif
_cod_data_source_block 4b
_cod_depositor_comments 'Adding full bibliography for 7038175--7038178.cif.'
_cod_original_cell_volume 4911.4(18)
_cod_database_code 7038178
_shelx_space_group_comment
; 
The symmetry employed for this shelxl refinement is uniquely defined 
by the following loop, which should always be used as a source of 
symmetry information in preference to the above space-group names. 
They are only intended as comments. 
;
_shelx_estimated_absorpt_t_min 0.801
_shelx_estimated_absorpt_t_max 0.937
_shelxl_version_number 2013-2

loop_
_space_group_symop_operation_xyz
'x, y, z'
'-x+1/2, -y+1/2, z'
'-y, x+1/2, z+1/2'
'y+1/2, -x, z+1/2'
'-x, -y, -z'
'x-1/2, y-1/2, -z'
'y, -x-1/2, -z-1/2'
'-y-1/2, x, -z-1/2'

loop_
_atom_site_label
_atom_site_type_symbol
_atom_site_fract_x
_atom_site_fract_y
_atom_site_fract_z
_atom_site_U_iso_or_equiv
_atom_site_adp_type
_atom_site_occupancy
_atom_site_site_symmetry_order
_atom_site_calc_flag
_atom_site_refinement_flags_posn
_atom_site_refinement_flags_adp
Rh1 Rh 0.65091(2) 0.46399(2) 0.12789(3) 0.03140(15) Uani 1 1 d . .
N1 N 0.50747(19) 0.76298(19) 0.2997(3) 0.0350(9) Uani 1 1 d . .
N2 N 0.6304(2) 0.6033(2) 0.0566(3) 0.0418(10) Uani 1 1 d . .
N3 N 0.6585(2) 0.5434(2) 0.0171(3) 0.0404(9) Uani 1 1 d . .
O1 O 0.59915(16) 0.54078(15) 0.2070(3) 0.0359(7) Uani 1 1 d . .
O2 O 0.9105(4) 0.2758(3) 0.0173(4) 0.108(2) Uani 1 1 d . .
O3 O 1.0070(4) 0.2536(4) 0.1179(7) 0.133(3) Uani 1 1 d . .
O4 O 0.9112(5) 0.2829(3) 0.2142(5) 0.139(3) Uani 1 1 d . U
S1 S 0.94288(10) 0.28988(9) 0.11533(14) 0.0647(5) Uani 1 1 d . .
F1 F 1.0051(3) 0.3883(2) 0.0159(4) 0.0969(15) Uani 1 1 d . .
F2 F 0.9141(3) 0.4114(3) 0.1022(5) 0.128(2) Uani 1 1 d . .
F3 F 1.0067(3) 0.3940(2) 0.1916(4) 0.0959(15) Uani 1 1 d . .
C1 C 0.5292(3) 0.7653(2) 0.1967(4) 0.0417(11) Uani 1 1 d . .
H1 H 0.5231 0.8057 0.1571 0.050 Uiso 1 1 calc R U
C2 C 0.5601(3) 0.7126(3) 0.1439(4) 0.0424(12) Uani 1 1 d . .
H2 H 0.5747 0.7163 0.0703 0.051 Uiso 1 1 calc R U
C3 C 0.5689(2) 0.6544(2) 0.2024(4) 0.0347(10) Uani 1 1 d . .
C4 C 0.5461(3) 0.6511(2) 0.3073(4) 0.0445(12) Uani 1 1 d . .
H4 H 0.5512 0.6111 0.3481 0.053 Uiso 1 1 calc R U
C5 C 0.5157(3) 0.7059(3) 0.3542(5) 0.0475(13) Uani 1 1 d . .
H5 H 0.5001 0.7028 0.4273 0.057 Uiso 1 1 calc R U
C6 C 0.6027(2) 0.5937(2) 0.1514(4) 0.0355(10) Uani 1 1 d . .
C7 C 0.6863(3) 0.5455(3) -0.0740(6) 0.0632(16) Uani 1 1 d . .
H7 H 0.7032 0.5047 -0.1023 0.076 Uiso 1 1 calc R U
C8 C 0.6955(5) 0.6072(5) -0.1435(7) 0.103(3) Uani 1 1 d . .
H8A H 0.6523 0.6293 -0.1538 0.155 Uiso 1 1 calc R U
H8B H 0.7138 0.5945 -0.2148 0.155 Uiso 1 1 calc R U
H8C H 0.7263 0.6379 -0.1069 0.155 Uiso 1 1 calc R U
C9 C 0.5695(2) 0.3958(2) 0.1159(4) 0.0402(11) Uani 1 1 d . .
C10 C 0.6075(3) 0.3811(2) 0.2136(4) 0.0405(11) Uani 1 1 d . .
C11 C 0.6720(3) 0.3631(2) 0.1801(5) 0.0415(12) Uani 1 1 d . .
C12 C 0.6759(2) 0.3681(2) 0.0636(5) 0.0416(12) Uani 1 1 d . .
C13 C 0.6117(2) 0.3865(2) 0.0237(4) 0.0390(11) Uani 1 1 d . .
C14 C 0.4965(3) 0.4150(3) 0.1140(5) 0.0547(15) Uani 1 1 d . .
H14A H 0.4863 0.4379 0.0452 0.082 Uiso 1 1 calc R U
H14B H 0.4869 0.4449 0.1755 0.082 Uiso 1 1 calc R U
H14C H 0.4689 0.3748 0.1201 0.082 Uiso 1 1 calc R U
C15 C 0.5806(3) 0.3821(3) 0.3275(5) 0.0548(14) Uani 1 1 d . .
H15A H 0.5536 0.3421 0.3400 0.082 Uiso 1 1 calc R U
H15B H 0.5529 0.4219 0.3376 0.082 Uiso 1 1 calc R U
H15C H 0.6178 0.3830 0.3796 0.082 Uiso 1 1 calc R U
C16 C 0.7272(3) 0.3435(3) 0.2540(6) 0.0632(17) Uani 1 1 d . .
H16A H 0.7259 0.3712 0.3200 0.095 Uiso 1 1 calc R U
H16B H 0.7699 0.3499 0.2166 0.095 Uiso 1 1 calc R U
H16C H 0.7222 0.2965 0.2742 0.095 Uiso 1 1 calc R U
C17 C 0.7335(3) 0.3497(3) -0.0088(6) 0.0593(16) Uani 1 1 d . .
H17A H 0.7283 0.3034 -0.0336 0.089 Uiso 1 1 calc R U
H17B H 0.7753 0.3540 0.0322 0.089 Uiso 1 1 calc R U
H17C H 0.7346 0.3795 -0.0723 0.089 Uiso 1 1 calc R U
C18 C 0.5910(3) 0.3925(3) -0.0941(5) 0.0559(15) Uani 1 1 d . .
H18A H 0.5751 0.3492 -0.1204 0.084 Uiso 1 1 calc R U
H18B H 0.6293 0.4068 -0.1381 0.084 Uiso 1 1 calc R U
H18C H 0.5552 0.4256 -0.1005 0.084 Uiso 1 1 calc R U
C19 C 0.9718(5) 0.3718(5) 0.1044(7) 0.090(3) Uani 1 1 d . .

loop_
_atom_site_aniso_label
_atom_site_aniso_U_11
_atom_site_aniso_U_22
_atom_site_aniso_U_33
_atom_site_aniso_U_23
_atom_site_aniso_U_13
_atom_site_aniso_U_12
Rh1 0.0280(2) 0.0288(2) 0.0374(2) -0.00518(15) -0.00275(15) 0.00268(13)
N1 0.037(2) 0.0287(19) 0.040(2) -0.0007(17) 0.0005(17) 0.0003(16)
N2 0.046(2) 0.043(2) 0.037(2) -0.0046(18) -0.0013(19) 0.0007(19)
N3 0.042(2) 0.044(2) 0.035(2) -0.0015(18) 0.0027(18) 0.0001(19)
O1 0.0402(18) 0.0269(15) 0.0406(19) 0.0004(14) -0.0008(15) 0.0019(13)
O2 0.175(6) 0.080(4) 0.069(3) 0.000(3) -0.037(4) -0.045(4)
O3 0.120(6) 0.107(5) 0.173(8) -0.020(5) -0.027(5) 0.040(5)
O4 0.255(9) 0.086(4) 0.077(4) -0.023(3) 0.056(5) -0.058(5)
S1 0.0784(11) 0.0674(10) 0.0483(9) -0.0106(8) 0.0012(8) -0.0088(9)
F1 0.132(4) 0.087(3) 0.072(3) -0.007(2) 0.020(3) -0.029(3)
F2 0.139(5) 0.101(4) 0.143(5) -0.026(4) -0.020(4) 0.038(4)
F3 0.131(4) 0.081(3) 0.076(3) -0.024(2) -0.027(3) -0.018(3)
C1 0.048(3) 0.035(2) 0.042(3) -0.002(2) -0.004(2) 0.001(2)
C2 0.051(3) 0.039(3) 0.038(3) -0.004(2) 0.000(2) 0.003(2)
C3 0.027(2) 0.038(2) 0.039(3) -0.005(2) -0.0065(19) -0.0006(18)
C4 0.054(3) 0.034(3) 0.045(3) 0.008(2) 0.002(2) 0.004(2)
C5 0.056(3) 0.040(3) 0.046(3) 0.004(2) 0.013(2) -0.001(2)
C6 0.026(2) 0.042(3) 0.038(3) -0.005(2) -0.0064(19) -0.0011(19)
C7 0.067(4) 0.058(4) 0.064(4) -0.010(3) 0.006(3) -0.001(3)
C8 0.148(9) 0.094(6) 0.068(5) 0.013(4) 0.020(5) -0.031(6)
C9 0.037(2) 0.032(2) 0.051(3) -0.010(2) 0.002(2) -0.0014(19)
C10 0.048(3) 0.032(2) 0.042(3) -0.001(2) -0.001(2) -0.004(2)
C11 0.045(3) 0.027(2) 0.052(3) 0.001(2) -0.005(2) 0.001(2)
C12 0.032(2) 0.032(2) 0.061(3) -0.007(2) 0.003(2) 0.0012(19)
C13 0.043(3) 0.030(2) 0.044(3) -0.010(2) 0.000(2) -0.010(2)
C14 0.037(3) 0.066(4) 0.062(4) -0.010(3) -0.003(3) -0.001(3)
C15 0.064(4) 0.047(3) 0.053(3) 0.002(3) 0.007(3) 0.003(3)
C16 0.063(4) 0.046(3) 0.081(5) 0.007(3) -0.018(3) 0.017(3)
C17 0.050(3) 0.050(3) 0.077(4) -0.020(3) 0.012(3) 0.013(3)
C18 0.058(4) 0.062(4) 0.048(3) -0.012(3) -0.006(3) -0.002(3)
C19 0.136(8) 0.081(5) 0.052(4) -0.002(4) -0.008(5) 0.002(5)

loop_
_atom_type_symbol
_atom_type_description
_atom_type_scat_dispersion_real
_atom_type_scat_dispersion_imag
_atom_type_scat_source
C C 0.0033 0.0016 'International Tables Vol C Tables 4.2.6.8 and 6.1.1.4'
H H 0.0000 0.0000 'International Tables Vol C Tables 4.2.6.8 and 6.1.1.4'
N N 0.0061 0.0033 'International Tables Vol C Tables 4.2.6.8 and 6.1.1.4'
O O 0.0106 0.0060 'International Tables Vol C Tables 4.2.6.8 and 6.1.1.4'
F F 0.0171 0.0103 'International Tables Vol C Tables 4.2.6.8 and 6.1.1.4'
S S 0.1246 0.1234 'International Tables Vol C Tables 4.2.6.8 and 6.1.1.4'
Rh Rh -1.1178 0.9187 'International Tables Vol C Tables 4.2.6.8 and 6.1.1.4'

loop_
_geom_angle_atom_site_label_1
_geom_angle_atom_site_label_2
_geom_angle_atom_site_label_3
_geom_angle
_geom_angle_site_symmetry_1
_geom_angle_site_symmetry_3
O1 Rh1 N3 77.09(14) . .
O1 Rh1 N1 84.74(13) . 8_756
N3 Rh1 N1 84.23(16) . 8_756
O1 Rh1 C9 97.13(16) . .
N3 Rh1 C9 119.83(18) . .
N1 Rh1 C9 155.75(18) 8_756 .
O1 Rh1 C12 161.42(16) . .
N3 Rh1 C12 115.34(19) . .
N1 Rh1 C12 109.40(17) 8_756 .
C9 Rh1 C12 64.98(18) . .
O1 Rh1 C10 98.18(16) . .
N3 Rh1 C10 158.75(18) . .
N1 Rh1 C10 116.25(17) 8_756 .
C9 Rh1 C10 39.50(19) . .
C12 Rh1 C10 65.09(19) . .
O1 Rh1 C13 128.46(16) . .
N3 Rh1 C13 100.99(18) . .
N1 Rh1 C13 146.79(17) 8_756 .
C9 Rh1 C13 38.71(19) . .
C12 Rh1 C13 38.73(19) . .
C10 Rh1 C13 65.44(19) . .
O1 Rh1 C11 130.38(18) . .
N3 Rh1 C11 152.50(19) . .
N1 Rh1 C11 95.84(17) 8_756 .
C9 Rh1 C11 64.55(19) . .
C12 Rh1 C11 38.9(2) . .
C10 Rh1 C11 37.97(19) . .
C13 Rh1 C11 64.7(2) . .
C5 N1 C1 117.5(4) . .
C5 N1 Rh1 122.6(3) . 7_576
C1 N1 Rh1 119.9(3) . 7_576
C6 N2 N3 110.5(4) . .
C7 N3 N2 117.2(5) . .
C7 N3 Rh1 129.5(4) . .
N2 N3 Rh1 113.3(3) . .
C6 O1 Rh1 109.9(3) . .
O4 S1 O2 121.5(5) . .
O4 S1 O3 109.4(5) . .
O2 S1 O3 108.9(4) . .
O4 S1 C19 108.5(4) . .
O2 S1 C19 106.2(4) . .
O3 S1 C19 100.1(5) . .
N1 C1 C2 124.0(5) . .
C3 C2 C1 117.4(5) . .
C4 C3 C2 119.1(5) . .
C4 C3 C6 119.7(4) . .
C2 C3 C6 121.2(4) . .
C3 C4 C5 120.0(5) . .
N1 C5 C4 122.0(5) . .
O1 C6 N2 129.1(5) . .
O1 C6 C3 115.1(4) . .
N2 C6 C3 115.8(4) . .
N3 C7 C8 125.7(7) . .
C13 C9 C10 108.5(4) . .
C13 C9 C14 126.6(5) . .
C10 C9 C14 124.9(5) . .
C13 C9 Rh1 71.6(3) . .
C10 C9 Rh1 70.9(3) . .
C14 C9 Rh1 125.3(4) . .
C11 C10 C9 107.2(5) . .
C11 C10 C15 127.4(5) . .
C9 C10 C15 125.4(5) . .
C11 C10 Rh1 71.5(3) . .
C9 C10 Rh1 69.6(3) . .
C15 C10 Rh1 126.1(4) . .
C10 C11 C12 108.9(4) . .
C10 C11 C16 125.3(5) . .
C12 C11 C16 125.9(5) . .
C10 C11 Rh1 70.5(3) . .
C12 C11 Rh1 69.5(3) . .
C16 C11 Rh1 125.0(4) . .
C13 C12 C11 108.1(4) . .
C13 C12 C17 123.8(5) . .
C11 C12 C17 127.7(5) . .
C13 C12 Rh1 71.4(3) . .
C11 C12 Rh1 71.6(3) . .
C17 C12 Rh1 128.2(4) . .
C9 C13 C12 107.4(5) . .
C9 C13 C18 125.9(5) . .
C12 C13 C18 126.7(5) . .
C9 C13 Rh1 69.7(3) . .
C12 C13 Rh1 69.8(3) . .
C18 C13 Rh1 127.5(4) . .
F1 C19 F3 107.8(8) . .
F1 C19 F2 105.1(7) . .
F3 C19 F2 104.7(7) . .
F1 C19 S1 117.9(6) . .
F3 C19 S1 115.0(6) . .
F2 C19 S1 105.0(7) . .

loop_
_geom_bond_atom_site_label_1
_geom_bond_atom_site_label_2
_geom_bond_distance
_geom_bond_site_symmetry_2
Rh1 O1 2.092(3) .
Rh1 N3 2.096(4) .
Rh1 N1 2.126(4) 8_756
Rh1 C9 2.132(5) .
Rh1 C12 2.135(5) .
Rh1 C10 2.149(5) .
Rh1 C13 2.157(5) .
Rh1 C11 2.162(5) .
N1 C5 1.334(6) .
N1 C1 1.335(6) .
N1 Rh1 2.126(4) 7_576
N2 C6 1.300(6) .
N2 N3 1.410(6) .
N3 C7 1.247(7) .
O1 C6 1.261(6) .
O2 S1 1.393(5) .
O3 S1 1.476(7) .
O4 S1 1.373(6) .
S1 C19 1.745(10) .
F1 C19 1.313(10) .
F2 C19 1.402(10) .
F3 C19 1.351(9) .
C1 C2 1.385(7) .
C2 C3 1.379(7) .
C3 C4 1.364(7) .
C3 C6 1.526(7) .
C4 C5 1.380(7) .
C7 C8 1.512(10) .
C9 C13 1.422(7) .
C9 C10 1.447(7) .
C9 C14 1.514(7) .
C10 C11 1.403(7) .
C10 C15 1.494(8) .
C11 C12 1.431(8) .
C11 C16 1.481(8) .
C12 C13 1.423(7) .
C12 C17 1.502(7) .
C13 C18 1.504(8) .

loop_
_geom_torsion_atom_site_label_1
_geom_torsion_atom_site_label_2
_geom_torsion_atom_site_label_3
_geom_torsion_atom_site_label_4
_geom_torsion
_geom_torsion_site_symmetry_1
C6 N2 N3 C7 179.4(5) .
C6 N2 N3 Rh1 -3.7(5) .
C5 N1 C1 C2 -0.7(8) .
Rh1 N1 C1 C2 177.8(4) 7_576
N1 C1 C2 C3 -0.2(8) .
C1 C2 C3 C4 1.1(7) .
C1 C2 C3 C6 -179.8(4) .
C2 C3 C4 C5 -1.1(8) .
C6 C3 C4 C5 179.8(5) .
C1 N1 C5 C4 0.8(8) .
Rh1 N1 C5 C4 -177.7(4) 7_576
C3 C4 C5 N1 0.1(9) .
Rh1 O1 C6 N2 3.0(6) .
Rh1 O1 C6 C3 -177.9(3) .
N3 N2 C6 O1 0.4(7) .
N3 N2 C6 C3 -178.7(4) .
C4 C3 C6 O1 9.0(6) .
C2 C3 C6 O1 -170.1(4) .
C4 C3 C6 N2 -171.7(5) .
C2 C3 C6 N2 9.2(6) .
N2 N3 C7 C8 3.1(10) .
Rh1 N3 C7 C8 -173.2(6) .
C13 C9 C10 C11 0.0(5) .
C14 C9 C10 C11 177.8(5) .
Rh1 C9 C10 C11 -62.1(3) .
C13 C9 C10 C15 -177.4(5) .
C14 C9 C10 C15 0.3(8) .
Rh1 C9 C10 C15 120.5(5) .
C13 C9 C10 Rh1 62.1(3) .
C14 C9 C10 Rh1 -120.2(5) .
C9 C10 C11 C12 1.7(5) .
C15 C10 C11 C12 179.0(5) .
Rh1 C10 C11 C12 -59.2(3) .
C9 C10 C11 C16 -179.5(5) .
C15 C10 C11 C16 -2.1(8) .
Rh1 C10 C11 C16 119.7(5) .
C9 C10 C11 Rh1 60.8(3) .
C15 C10 C11 Rh1 -121.8(5) .
C10 C11 C12 C13 -2.7(5) .
C16 C11 C12 C13 178.4(5) .
Rh1 C11 C12 C13 -62.5(3) .
C10 C11 C12 C17 -175.7(5) .
C16 C11 C12 C17 5.5(8) .
Rh1 C11 C12 C17 124.5(5) .
C10 C11 C12 Rh1 59.8(3) .
C16 C11 C12 Rh1 -119.1(5) .
C10 C9 C13 C12 -1.7(5) .
C14 C9 C13 C12 -179.4(5) .
Rh1 C9 C13 C12 59.9(3) .
C10 C9 C13 C18 176.1(5) .
C14 C9 C13 C18 -1.6(8) .
Rh1 C9 C13 C18 -122.3(5) .
C10 C9 C13 Rh1 -61.6(3) .
C14 C9 C13 Rh1 120.7(5) .
C11 C12 C13 C9 2.7(5) .
C17 C12 C13 C9 176.0(5) .
Rh1 C12 C13 C9 -59.9(3) .
C11 C12 C13 C18 -175.1(5) .
C17 C12 C13 C18 -1.7(8) .
Rh1 C12 C13 C18 122.4(5) .
C11 C12 C13 Rh1 62.6(3) .
C17 C12 C13 Rh1 -124.1(5) .
O4 S1 C19 F1 178.5(7) .
O2 S1 C19 F1 -49.3(9) .
O3 S1 C19 F1 63.9(8) .
O4 S1 C19 F3 49.6(9) .
O2 S1 C19 F3 -178.2(7) .
O3 S1 C19 F3 -64.9(8) .
O4 S1 C19 F2 -64.9(7) .
O2 S1 C19 F2 67.3(7) .
O3 S1 C19 F2 -179.5(6) .

loop_
_platon_squeeze_void_nr
_platon_squeeze_void_average_x
_platon_squeeze_void_average_y
_platon_squeeze_void_average_z
_platon_squeeze_void_volume
_platon_squeeze_void_count_electrons
1 0.250 0.250 -0.009 414.4 30.7
2 0.750 0.750 -0.055 414.4 29.9
